data_7216434
loop_
_publ_author_name
'Hu, Hailiang'
'Zhang, Weisong'
'Gong, Jingjing'
'Dong, Huan'
'Zhao, Fangfang'
'Huang, Hui'
'Liu, Yang'
'Zhang, Guangju'
'Kang, Zhenhui'

_publ_section_title
;
 Can tetrazole-functionalized ligands realize the role-control of
 Keggin-type POMs in hybrid frameworks?
;
_journal_issue 25
_journal_name_full CrystEngComm
_journal_page_first 5642
_journal_paper_doi 10.1039/c4ce00293h
_journal_volume 16
_journal_year 2014
_chemical_formula_moiety 'Mo12 O40 P, C12 H18 Ag3 N24 S3, H2O'
_chemical_formula_sum 'C12 H20 Ag3 Mo12 N24 O41 P S3'
_chemical_formula_weight 2758.54
_chemical_name_systematic
; 
 ? 
;
_space_group_IT_number 61
_symmetry_cell_setting orthorhombic
_symmetry_space_group_name_Hall '-P 2ac 2ab'
_symmetry_space_group_name_H-M 'P b c a'
_atom_sites_solution_hydrogens geom
_atom_sites_solution_primary direct
_atom_sites_solution_secondary difmap
_audit_creation_method SHELXL-97
_cell_angle_alpha 90.00
_cell_angle_beta 90.00
_cell_angle_gamma 90.00
_cell_formula_units_Z 8
_cell_length_a 24.3102(14)
_cell_length_b 18.5783(11)
_cell_length_c 25.6814(15)
_cell_measurement_reflns_used 9877
_cell_measurement_temperature 150(2)
_cell_measurement_theta_max 28.026
_cell_measurement_theta_min 2.707
_cell_volume 11598.8(12)
_computing_cell_refinement 'Bruker SAINT'
_computing_data_collection 'Bruker APEX2'
_computing_data_reduction 'Bruker SAINT'
_computing_molecular_graphics 'Bruker SHELXTL'
_computing_publication_material 'Bruker SHELXTL'
_computing_structure_refinement 'SHELXL-97 (Sheldrick, 1997)'
_computing_structure_solution 'SHELXS-97 (Sheldrick, 1990)'
_diffrn_ambient_temperature 150(2)
_diffrn_measured_fraction_theta_full 0.999
_diffrn_measured_fraction_theta_max 0.999
_diffrn_measurement_device_type 'Bruker APEX-II CCD'
_diffrn_measurement_method '\f and \w scans'
_diffrn_radiation_monochromator graphite
_diffrn_radiation_source 'fine-focus sealed tube'
_diffrn_radiation_type MoK\a
_diffrn_radiation_wavelength 0.71073
_diffrn_reflns_av_R_equivalents 0.0489
_diffrn_reflns_av_sigmaI/netI 0.0306
_diffrn_reflns_limit_h_max 28
_diffrn_reflns_limit_h_min -28
_diffrn_reflns_limit_k_max 21
_diffrn_reflns_limit_k_min -22
_diffrn_reflns_limit_l_max 30
_diffrn_reflns_limit_l_min -23
_diffrn_reflns_number 57697
_diffrn_reflns_theta_full 25.02
_diffrn_reflns_theta_max 25.02
_diffrn_reflns_theta_min 1.59
_exptl_absorpt_coefficient_mu 3.741
_exptl_absorpt_correction_T_max 0.6038
_exptl_absorpt_correction_T_min 0.4316
_exptl_absorpt_correction_type multi-scan
_exptl_absorpt_process_details '(SADABS; Sheldrick, 2003)'
_exptl_crystal_colour yellow
_exptl_crystal_density_diffrn 3.157
_exptl_crystal_density_method 'not measured'
_exptl_crystal_description block
_exptl_crystal_F_000 10352
_exptl_crystal_size_max 0.27
_exptl_crystal_size_mid 0.25
_exptl_crystal_size_min 0.15
_refine_diff_density_max 2.628
_refine_diff_density_min -2.241
_refine_diff_density_rms 0.208
_refine_ls_extinction_method none
_refine_ls_goodness_of_fit_ref 1.053
_refine_ls_hydrogen_treatment constr
_refine_ls_matrix_type full
_refine_ls_number_parameters 908
_refine_ls_number_reflns 10233
_refine_ls_number_restraints 264
_refine_ls_restrained_S_all 1.057
_refine_ls_R_factor_all 0.0647
_refine_ls_R_factor_gt 0.0514
_refine_ls_shift/su_max 0.001
_refine_ls_shift/su_mean 0.000
_refine_ls_structure_factor_coef Fsqd
_refine_ls_weighting_details 'calc w=1/[\s^2^(Fo^2^)+(0.0261P)^2^+371.3752P] where P=(Fo^2^+2Fc^2^)/3'
_refine_ls_weighting_scheme calc
_refine_ls_wR_factor_gt 0.1105
_refine_ls_wR_factor_ref 0.1157
_reflns_number_gt 8640
_reflns_number_total 10233
_reflns_threshold_expression >2sigma(I)
_cod_data_source_file c4ce00293h2.cif
_cod_data_source_block 3
_cod_database_code 7216434

loop_
_symmetry_equiv_pos_as_xyz
'x, y, z'
'-x+1/2, -y, z+1/2'
'-x, y+1/2, -z+1/2'
'x+1/2, -y+1/2, -z'
'-x, -y, -z'
'x-1/2, y, -z-1/2'
'x, -y-1/2, z-1/2'
'-x-1/2, y-1/2, z'

loop_
_atom_site_label
_atom_site_type_symbol
_atom_site_fract_x
_atom_site_fract_y
_atom_site_fract_z
_atom_site_U_iso_or_equiv
_atom_site_adp_type
_atom_site_occupancy
_atom_site_symmetry_multiplicity
_atom_site_calc_flag
_atom_site_refinement_flags
_atom_site_disorder_assembly
_atom_site_disorder_group
P1 P 0.58081(10) 0.68871(14) 0.86350(9) 0.0155(5) Uani 1 1 d . . .
Mo1 Mo 0.43635(3) 0.71770(5) 0.86857(3) 0.01817(19) Uani 1 1 d . . .
Mo2 Mo 0.51373(4) 0.80600(6) 0.77469(4) 0.0265(2) Uani 1 1 d . . .
Mo3 Mo 0.49191(4) 0.62071(6) 0.76480(3) 0.0241(2) Uani 1 1 d . . .
Mo4 Mo 0.50645(4) 0.61751(5) 0.97132(3) 0.01979(19) Uani 1 1 d . . .
Mo5 Mo 0.52873(4) 0.80978(5) 0.95832(3) 0.0214(2) Uani 1 1 d . . .
Mo6 Mo 0.61899(4) 0.87311(5) 0.86240(4) 0.0211(2) Uani 1 1 d . . .
Mo7 Mo 0.65693(4) 0.75337(5) 0.75530(3) 0.0204(2) Uani 1 1 d . . .
Mo8 Mo 0.63656(4) 0.56955(5) 0.76929(3) 0.0226(2) Uani 1 1 d . . .
Mo9 Mo 0.54276(4) 0.50465(5) 0.86949(4) 0.0295(2) Uani 1 1 d . . .
Mo10 Mo 0.64329(3) 0.56910(5) 0.95318(3) 0.01710(19) Uani 1 1 d . . .
Mo11 Mo 0.66742(4) 0.76323(6) 0.96202(3) 0.0266(2) Uani 1 1 d . . .
Mo12 Mo 0.72546(3) 0.66055(5) 0.85365(3) 0.0206(2) Uani 1 1 d . . .
Ag1 Ag 0.75276(4) 0.94973(5) 0.89938(3) 0.0349(2) Uani 1 1 d . A .
Ag2 Ag 0.79148(4) 0.88829(5) 1.02616(3) 0.0378(2) Uani 1 1 d . . .
Ag3 Ag 0.68847(3) 0.79354(4) 1.10520(3) 0.02649(19) Uani 1 1 d . . .
S1 S 0.67357(11) 0.99502(14) 1.11345(10) 0.0223(5) Uani 1 1 d . . .
S2 S 0.86018(13) 0.8195(2) 0.81305(11) 0.0376(8) Uani 1 1 d . . .
O1 O 0.5280(3) 0.7027(5) 0.8331(3) 0.0185(18) Uani 0.752(7) 1 d PU A 1
O2 O 0.5729(3) 0.6245(5) 0.8998(3) 0.0186(18) Uani 0.752(7) 1 d PU A 1
O3 O 0.5937(3) 0.7568(5) 0.8974(3) 0.0157(17) Uani 0.752(7) 1 d PU A 1
O4 O 0.6290(3) 0.6755(5) 0.8270(3) 0.0179(18) Uani 0.752(7) 1 d PU A 1
O1' O 0.5322(12) 0.6989(17) 0.8977(11) 0.027(2) Uani 0.248(7) 1 d PU A 2
O2' O 0.5687(12) 0.6190(18) 0.8275(11) 0.028(2) Uani 0.248(7) 1 d PU A 2
O3' O 0.5911(10) 0.7512(15) 0.8266(10) 0.016(3) Uani 0.248(7) 1 d PU A 2
O4' O 0.6327(11) 0.6696(15) 0.8927(10) 0.018(3) Uani 0.248(7) 1 d PU A 2
O1W O 0.0638(4) 0.4969(6) 0.9987(5) 0.070(3) Uani 1 1 d . . .
O5 O 0.3702(3) 0.7368(4) 0.8795(4) 0.037(2) Uani 1 1 d . A .
O6 O 0.4905(4) 0.8639(5) 0.7311(3) 0.039(2) Uani 1 1 d . A .
O7 O 0.4541(3) 0.5768(5) 0.7212(3) 0.041(2) Uani 1 1 d U A .
O8 O 0.4512(4) 0.7936(5) 0.8155(3) 0.046(2) Uani 1 1 d . A .
O9 O 0.4907(4) 0.7122(5) 0.7397(3) 0.046(2) Uani 1 1 d U A .
O10 O 0.4323(4) 0.6516(5) 0.8149(3) 0.039(2) Uani 1 1 d . A .
O11 O 0.4537(4) 0.6535(4) 0.9189(3) 0.038(2) Uani 1 1 d . A .
O12 O 0.4727(4) 0.7914(4) 0.9140(3) 0.036(2) Uani 1 1 d . A .
O13 O 0.5518(3) 0.8613(5) 0.8201(3) 0.042(2) Uani 1 1 d . A .
O14 O 0.5845(3) 0.7758(5) 0.7453(4) 0.043(2) Uani 1 1 d U A .
O15 O 0.5618(3) 0.5980(5) 0.7478(4) 0.046(2) Uani 1 1 d U A .
O16 O 0.5000(3) 0.5468(5) 0.8210(4) 0.046(2) Uani 1 1 d U A .
O17 O 0.4638(3) 0.5954(5) 1.0192(3) 0.039(2) Uani 1 1 d U A .
O18 O 0.5217(4) 0.7132(4) 0.9844(3) 0.036(2) Uani 1 1 d U A .
O19 O 0.4988(4) 0.8575(4) 1.0057(3) 0.0316(18) Uani 1 1 d U A .
O20 O 0.5618(3) 0.8837(5) 0.9195(3) 0.0387(19) Uani 1 1 d U A .
O21 O 0.6329(3) 0.9602(4) 0.8553(4) 0.037(2) Uani 1 1 d . A .
O22 O 0.6551(3) 0.8303(5) 0.8099(3) 0.037(2) Uani 1 1 d U A .
O23 O 0.6888(3) 0.7932(5) 0.7061(3) 0.036(2) Uani 1 1 d U A .
O24 O 0.6521(4) 0.6612(5) 0.7312(3) 0.039(2) Uani 1 1 d U A .
O25 O 0.6526(3) 0.5109(4) 0.7224(3) 0.0337(19) Uani 1 1 d U A .
O26 O 0.6044(4) 0.5169(5) 0.8196(4) 0.047(2) Uani 1 1 d U A .
O27 O 0.5295(3) 0.4166(4) 0.8658(3) 0.0264(17) Uani 1 1 d . A .
O28 O 0.5016(3) 0.5316(5) 0.9266(4) 0.043(2) Uani 1 1 d U A .
O29 O 0.5736(3) 0.5840(5) 0.9938(3) 0.037(2) Uani 1 1 d U A .
O30 O 0.6042(3) 0.8000(5) 0.9920(3) 0.0398(19) Uani 1 1 d U A .
O31 O 0.6677(3) 0.8500(5) 0.9153(3) 0.042(2) Uani 1 1 d U A .
O32 O 0.7214(4) 0.7234(4) 0.7979(3) 0.039(2) Uani 1 1 d . A .
O33 O 0.7022(4) 0.5844(4) 0.8030(3) 0.037(2) Uani 1 1 d . A .
O34 O 0.6075(3) 0.4994(5) 0.9179(4) 0.041(2) Uani 1 1 d U A .
O35 O 0.6553(4) 0.6697(4) 0.9774(3) 0.037(2) Uani 1 1 d U A .
O36 O 0.7134(4) 0.7272(5) 0.9039(3) 0.042(2) Uani 1 1 d U A .
O37 O 0.6949(3) 0.5878(4) 0.9036(3) 0.0346(19) Uani 1 1 d U A .
O38 O 0.6781(3) 0.5222(5) 0.9979(3) 0.039(2) Uani 1 1 d U A .
O39 O 0.7153(3) 0.7889(4) 1.0056(3) 0.0221(16) Uani 1 1 d U A .
O40 O 0.7926(3) 0.6442(5) 0.8564(4) 0.040(2) Uani 1 1 d . A .
N1 N 0.7722(4) 0.9174(5) 0.8169(3) 0.028(2) Uani 1 1 d . . .
N2 N 0.7386(4) 0.9461(5) 0.7793(4) 0.030(2) Uani 1 1 d . . .
N3 N 0.7506(4) 0.9189(5) 0.7350(4) 0.028(2) Uani 1 1 d . . .
N4 N 0.7926(4) 0.8716(5) 0.7429(3) 0.0235(19) Uani 1 1 d . . .
N5 N 0.8209(4) 0.8553(5) 0.9116(3) 0.029(2) Uani 1 1 d . . .
N6 N 0.8354(4) 0.8348(6) 0.9602(4) 0.031(2) Uani 1 1 d . A .
N7 N 0.8758(5) 0.7914(7) 0.9604(4) 0.047(3) Uani 1 1 d . . .
N8 N 0.8881(4) 0.7803(6) 0.9095(4) 0.039(3) Uani 1 1 d U A .
N9 N 0.7074(3) 0.9608(5) 1.0136(3) 0.0233(19) Uani 1 1 d . A .
N10 N 0.7087(4) 0.9952(5) 0.9674(4) 0.028(2) Uani 1 1 d . . .
N11 N 0.6876(4) 1.0588(5) 0.9698(3) 0.028(2) Uani 1 1 d . A .
N12 N 0.6716(3) 1.0661(5) 1.0196(3) 0.024(2) Uani 1 1 d . . .
N13 N 0.6169(3) 0.8674(5) 1.1063(3) 0.0192(18) Uani 1 1 d . A .
N14 N 0.5640(4) 0.8441(5) 1.1124(3) 0.026(2) Uani 1 1 d . . .
N15 N 0.5320(4) 0.8975(5) 1.1222(4) 0.027(2) Uani 1 1 d . A .
N16 N 0.5638(4) 0.9575(5) 1.1233(4) 0.027(2) Uani 1 1 d . . .
N17 N 0.7827(3) 1.0636(5) 1.1062(3) 0.0214(19) Uani 1 1 d . . .
N18 N 0.7698(4) 1.1335(5) 1.0951(3) 0.0230(19) Uani 1 1 d . . .
N19 N 0.8135(3) 1.1729(5) 1.0952(3) 0.0196(18) Uani 1 1 d . . .
N20 N 0.8563(3) 1.1293(4) 1.1074(3) 0.0197(18) Uani 1 1 d . . .
N21 N 0.7965(4) 0.8932(4) 1.1118(3) 0.0203(18) Uani 1 1 d . A .
N22 N 0.7640(4) 0.8496(5) 1.1404(4) 0.025(2) Uani 1 1 d . A .
N23 N 0.7736(4) 0.8566(5) 1.1907(3) 0.027(2) Uani 1 1 d . . .
N24 N 0.8128(4) 0.9060(5) 1.1941(4) 0.028(2) Uani 1 1 d U A .
C1 C 0.8045(4) 0.8711(6) 0.7935(4) 0.024(2) Uani 1 1 d . . .
C2 C 0.8164(4) 0.8308(6) 0.7000(4) 0.027(2) Uani 1 1 d U . .
H2A H 0.8528 0.8483 0.6929 0.040 Uiso 1 1 calc R . .
H2B H 0.7940 0.8365 0.6696 0.040 Uiso 1 1 calc R . .
H2C H 0.8182 0.7808 0.7093 0.040 Uiso 1 1 calc R . .
C3 C 0.8540(4) 0.8199(6) 0.8803(4) 0.025(2) Uani 1 1 d . A .
C4 C 0.9339(7) 0.7337(11) 0.8943(7) 0.078(5) Uani 1 1 d U . .
H4A H 0.9214 0.6847 0.8928 0.118 Uiso 1 1 calc R A .
H4B H 0.9629 0.7377 0.9194 0.118 Uiso 1 1 calc R . .
H4C H 0.9473 0.7480 0.8607 0.118 Uiso 1 1 calc R . .
C5 C 0.6826(4) 1.0063(5) 1.0460(4) 0.019(2) Uani 1 1 d U A .
C6 C 0.6447(5) 1.1332(6) 1.0362(5) 0.034(3) Uani 1 1 d . A .
H6A H 0.6059 1.1299 1.0298 0.051 Uiso 1 1 calc R . .
H6B H 0.6596 1.1729 1.0168 0.051 Uiso 1 1 calc R . .
H6C H 0.6510 1.1407 1.0727 0.051 Uiso 1 1 calc R . .
C7 C 0.6154(4) 0.9383(5) 1.1124(4) 0.018(2) Uani 1 1 d . A .
C8 C 0.5397(6) 1.0271(7) 1.1362(6) 0.049(3) Uani 1 1 d U A .
H8A H 0.5301 1.0279 1.1725 0.074 Uiso 1 1 calc R . .
H8B H 0.5073 1.0346 1.1156 0.074 Uiso 1 1 calc R . .
H8C H 0.5658 1.0645 1.1291 0.074 Uiso 1 1 calc R . .
C9 C 0.8359(4) 1.0636(5) 1.1147(4) 0.020(2) Uani 1 1 d . . .
C10 C 0.9127(4) 1.1575(6) 1.1113(5) 0.028(2) Uani 1 1 d . . .
H10A H 0.9188 1.1762 1.1457 0.042 Uiso 1 1 calc R . .
H10B H 0.9178 1.1953 1.0862 0.042 Uiso 1 1 calc R . .
H10C H 0.9385 1.1195 1.1045 0.042 Uiso 1 1 calc R . .
C11 C 0.8264(4) 0.9298(6) 1.1461(4) 0.024(2) Uani 1 1 d U . .
C12 C 0.8347(5) 0.9252(8) 1.2450(5) 0.043(3) Uani 1 1 d U . .
H12A H 0.8049 0.9352 1.2685 0.065 Uiso 1 1 calc R A .
H12B H 0.8575 0.9672 1.2418 0.065 Uiso 1 1 calc R . .
H12C H 0.8562 0.8860 1.2584 0.065 Uiso 1 1 calc R . .
S3 S 0.87858(12) 0.99029(15) 1.13134(16) 0.0399(8) Uani 1 1 d . A .

loop_
_atom_site_aniso_label
_atom_site_aniso_U_11
_atom_site_aniso_U_22
_atom_site_aniso_U_33
_atom_site_aniso_U_23
_atom_site_aniso_U_13
_atom_site_aniso_U_12
P1 0.0125(12) 0.0215(13) 0.0124(12) 0.0037(10) 0.0002(9) -0.0004(10)
Mo1 0.0128(4) 0.0228(4) 0.0189(4) 0.0012(4) 0.0001(3) 0.0016(3)
Mo2 0.0288(5) 0.0344(5) 0.0162(4) 0.0077(4) -0.0053(4) 0.0067(4)
Mo3 0.0177(4) 0.0385(6) 0.0159(4) 0.0014(4) -0.0048(4) -0.0056(4)
Mo4 0.0215(4) 0.0209(5) 0.0170(4) 0.0005(4) 0.0067(4) -0.0019(4)
Mo5 0.0198(4) 0.0308(5) 0.0136(4) -0.0002(4) 0.0014(3) 0.0058(4)
Mo6 0.0202(4) 0.0199(4) 0.0231(5) 0.0069(4) -0.0010(4) -0.0013(4)
Mo7 0.0187(4) 0.0311(5) 0.0113(4) 0.0017(4) 0.0018(3) -0.0048(4)
Mo8 0.0230(5) 0.0287(5) 0.0162(4) 0.0006(4) 0.0061(4) 0.0046(4)
Mo9 0.0197(5) 0.0221(5) 0.0468(6) 0.0037(5) 0.0057(4) -0.0036(4)
Mo10 0.0176(4) 0.0173(4) 0.0164(4) 0.0032(3) -0.0038(3) 0.0003(3)
Mo11 0.0218(5) 0.0450(6) 0.0129(4) 0.0037(4) -0.0045(4) -0.0139(4)
Mo12 0.0134(4) 0.0316(5) 0.0169(4) -0.0051(4) 0.0009(3) -0.0003(4)
Ag1 0.0262(4) 0.0499(6) 0.0285(5) -0.0169(4) 0.0057(4) -0.0024(4)
Ag2 0.0534(6) 0.0376(5) 0.0225(4) 0.0031(4) 0.0026(4) -0.0110(5)
Ag3 0.0255(4) 0.0211(4) 0.0329(5) 0.0011(4) 0.0034(4) 0.0005(3)
S1 0.0228(13) 0.0209(13) 0.0231(13) -0.0022(11) 0.0019(11) -0.0025(10)
S2 0.0306(16) 0.061(2) 0.0210(14) 0.0002(14) 0.0010(12) 0.0191(15)
O1 0.015(4) 0.028(4) 0.012(4) 0.003(3) -0.001(3) -0.003(3)
O2 0.013(4) 0.028(4) 0.015(4) -0.003(3) 0.001(3) -0.002(3)
O3 0.016(4) 0.020(4) 0.011(4) 0.003(3) 0.003(3) -0.002(3)
O4 0.015(4) 0.024(4) 0.014(4) 0.003(3) 0.002(3) -0.001(3)
O1' 0.019(4) 0.038(5) 0.024(5) 0.012(4) 0.000(4) -0.006(4)
O2' 0.018(4) 0.044(5) 0.022(5) 0.011(4) 0.000(4) 0.002(4)
O3' 0.014(6) 0.023(6) 0.013(6) 0.003(6) 0.002(5) -0.003(6)
O4' 0.017(6) 0.022(6) 0.014(6) 0.002(6) -0.002(6) 0.002(6)
O1W 0.054(7) 0.056(7) 0.101(9) -0.022(6) -0.001(6) 0.016(5)
O5 0.019(4) 0.036(5) 0.056(6) -0.003(4) -0.003(4) 0.005(3)
O6 0.045(5) 0.048(5) 0.025(4) 0.015(4) -0.007(4) 0.011(4)
O7 0.029(4) 0.062(5) 0.033(4) -0.015(4) 0.000(3) -0.014(4)
O8 0.072(7) 0.030(5) 0.036(5) 0.003(4) 0.022(5) -0.006(5)
O9 0.059(5) 0.045(5) 0.034(4) -0.002(4) 0.020(4) -0.008(4)
O10 0.056(6) 0.036(5) 0.025(4) -0.005(4) 0.016(4) -0.005(4)
O11 0.058(6) 0.024(4) 0.032(5) 0.001(4) -0.021(4) 0.004(4)
O12 0.049(5) 0.021(4) 0.036(5) 0.003(4) -0.022(4) -0.001(4)
O13 0.017(4) 0.063(6) 0.047(5) -0.024(5) -0.010(4) 0.013(4)
O14 0.025(4) 0.058(5) 0.046(5) -0.021(4) -0.006(4) 0.006(4)
O15 0.027(4) 0.061(5) 0.049(5) 0.031(4) 0.010(4) 0.009(4)
O16 0.032(4) 0.054(5) 0.053(5) 0.028(4) 0.012(4) 0.006(4)
O17 0.029(4) 0.063(5) 0.024(4) 0.014(4) 0.003(3) -0.012(4)
O18 0.048(5) 0.026(4) 0.034(4) -0.001(3) -0.022(4) 0.002(4)
O19 0.050(5) 0.030(4) 0.015(3) -0.003(3) 0.002(3) 0.005(4)
O20 0.023(4) 0.061(5) 0.031(4) 0.020(4) -0.001(3) 0.004(4)
O21 0.032(4) 0.022(4) 0.058(6) -0.004(4) 0.012(4) -0.002(3)
O22 0.026(4) 0.050(5) 0.037(4) -0.017(4) -0.011(3) 0.007(4)
O23 0.039(4) 0.047(4) 0.022(3) 0.005(3) 0.002(3) -0.018(3)
O24 0.047(5) 0.037(4) 0.033(4) 0.004(4) -0.023(4) -0.006(4)
O25 0.039(4) 0.039(4) 0.023(3) -0.013(3) -0.007(3) 0.009(3)
O26 0.032(4) 0.059(5) 0.050(5) 0.023(4) 0.009(4) 0.003(4)
O27 0.033(4) 0.027(4) 0.020(4) -0.006(3) -0.002(3) -0.004(3)
O28 0.023(4) 0.047(5) 0.060(5) -0.023(4) -0.008(4) 0.004(4)
O29 0.024(4) 0.037(4) 0.051(5) -0.022(4) -0.001(4) 0.002(3)
O30 0.027(4) 0.055(5) 0.038(4) 0.020(4) -0.001(3) -0.004(4)
O31 0.024(4) 0.063(5) 0.038(4) 0.030(4) 0.005(3) 0.002(4)
O32 0.051(5) 0.028(4) 0.037(5) -0.003(4) -0.023(4) 0.001(4)
O33 0.063(6) 0.021(4) 0.026(4) 0.002(3) -0.017(4) -0.004(4)
O34 0.022(4) 0.044(5) 0.057(5) -0.023(4) 0.002(4) 0.002(4)
O35 0.056(5) 0.029(4) 0.027(4) -0.008(3) 0.019(4) -0.022(4)
O36 0.061(5) 0.040(5) 0.024(4) -0.005(4) 0.018(4) -0.019(4)
O37 0.047(5) 0.032(4) 0.024(4) -0.011(3) 0.012(3) -0.012(4)
O38 0.041(4) 0.052(5) 0.024(4) 0.012(4) 0.006(3) 0.027(4)
O39 0.026(4) 0.029(4) 0.012(3) 0.004(3) -0.006(3) -0.009(3)
O40 0.020(4) 0.050(5) 0.051(5) 0.014(4) 0.008(4) 0.001(4)
N1 0.033(5) 0.029(5) 0.020(5) -0.002(4) 0.005(4) 0.002(4)
N2 0.035(5) 0.026(5) 0.027(5) 0.003(4) 0.005(4) -0.002(4)
N3 0.027(5) 0.023(5) 0.035(5) 0.000(4) 0.004(4) 0.005(4)
N4 0.023(5) 0.023(5) 0.024(5) 0.003(4) 0.007(4) 0.000(4)
N5 0.032(5) 0.034(5) 0.020(5) 0.000(4) -0.002(4) -0.004(4)
N6 0.029(5) 0.043(6) 0.022(5) 0.000(4) 0.002(4) -0.013(5)
N7 0.041(6) 0.073(8) 0.028(6) 0.003(6) 0.000(5) 0.002(6)
N8 0.040(5) 0.053(6) 0.023(5) 0.008(4) -0.001(4) 0.012(5)
N9 0.020(4) 0.027(5) 0.023(5) -0.007(4) 0.001(4) -0.010(4)
N10 0.018(4) 0.040(6) 0.027(5) -0.010(4) 0.000(4) -0.001(4)
N11 0.021(5) 0.042(6) 0.019(5) 0.002(4) 0.004(4) 0.001(4)
N12 0.021(4) 0.031(5) 0.019(4) -0.005(4) -0.001(4) 0.004(4)
N13 0.018(4) 0.024(5) 0.015(4) 0.001(4) 0.000(3) -0.003(4)
N14 0.025(5) 0.030(5) 0.023(5) 0.002(4) 0.004(4) 0.001(4)
N15 0.025(5) 0.028(5) 0.030(5) 0.001(4) -0.004(4) -0.006(4)
N16 0.018(4) 0.027(5) 0.035(5) -0.003(4) 0.002(4) 0.003(4)
N17 0.021(4) 0.020(4) 0.023(5) -0.002(4) 0.002(4) 0.000(4)
N18 0.023(5) 0.021(5) 0.025(5) -0.002(4) -0.002(4) -0.001(4)
N19 0.021(4) 0.026(5) 0.013(4) -0.001(4) 0.000(3) 0.000(4)
N20 0.020(4) 0.018(4) 0.021(4) -0.004(4) 0.001(4) 0.001(4)
N21 0.027(5) 0.015(4) 0.019(4) 0.001(3) 0.002(4) 0.000(4)
N22 0.025(5) 0.021(5) 0.028(5) 0.003(4) 0.001(4) 0.005(4)
N23 0.024(5) 0.036(5) 0.022(5) 0.002(4) -0.002(4) 0.006(4)
N24 0.019(4) 0.039(5) 0.025(4) -0.009(4) -0.002(4) 0.009(4)
C1 0.025(6) 0.029(6) 0.020(5) 0.004(5) 0.002(4) -0.006(5)
C2 0.026(5) 0.033(5) 0.021(5) 0.003(4) 0.009(4) 0.008(4)
C3 0.022(5) 0.034(6) 0.020(5) 0.002(5) 0.002(4) -0.004(5)
C4 0.076(8) 0.097(9) 0.062(8) 0.018(7) 0.005(7) 0.036(7)
C5 0.015(4) 0.015(4) 0.028(5) 0.000(4) 0.003(4) -0.007(4)
C6 0.048(7) 0.025(6) 0.028(6) -0.002(5) -0.001(5) 0.015(6)
C7 0.017(5) 0.019(5) 0.019(5) -0.001(4) -0.001(4) 0.004(4)
C8 0.039(6) 0.039(6) 0.069(8) -0.008(6) 0.005(6) 0.014(5)
C9 0.029(6) 0.009(5) 0.022(5) 0.002(4) 0.000(4) 0.000(4)
C10 0.022(6) 0.024(6) 0.037(7) -0.007(5) -0.004(5) -0.005(5)
C11 0.017(5) 0.018(5) 0.036(5) -0.001(4) -0.006(4) 0.006(4)
C12 0.038(6) 0.056(7) 0.036(6) -0.016(5) -0.010(5) 0.007(5)
S3 0.0178(14) 0.0190(14) 0.083(3) 0.0029(15) -0.0046(15) -0.0004(11)

loop_
_atom_type_symbol
_atom_type_description
_atom_type_scat_dispersion_real
_atom_type_scat_dispersion_imag
_atom_type_scat_source
C C 0.0033 0.0016 'International Tables Vol C Tables 4.2.6.8 and 6.1.1.4'
N N 0.0061 0.0033 'International Tables Vol C Tables 4.2.6.8 and 6.1.1.4'
O O 0.0106 0.0060 'International Tables Vol C Tables 4.2.6.8 and 6.1.1.4'
Mo Mo -1.6832 0.6857 'International Tables Vol C Tables 4.2.6.8 and 6.1.1.4'
P P 0.1023 0.0942 'International Tables Vol C Tables 4.2.6.8 and 6.1.1.4'
Ag Ag -0.8971 1.1015 'International Tables Vol C Tables 4.2.6.8 and 6.1.1.4'
S S 0.1246 0.1234 'International Tables Vol C Tables 4.2.6.8 and 6.1.1.4'
H H 0.0000 0.0000 'International Tables Vol C Tables 4.2.6.8 and 6.1.1.4'

loop_
_geom_angle_atom_site_label_1
_geom_angle_atom_site_label_2
_geom_angle_atom_site_label_3
_geom_angle
_geom_angle_site_symmetry_1
_geom_angle_site_symmetry_3
O1' P1 O4' 113.6(15) . .
O1' P1 O3' 113.7(15) . .
O4' P1 O3' 110.6(14) . .
O1' P1 O4 177.2(13) . .
O4' P1 O4 67.9(10) . .
O3' P1 O4 67.2(10) . .
O1' P1 O1 67.1(11) . .
O4' P1 O1 176.2(11) . .
O3' P1 O1 71.9(10) . .
O4 P1 O1 111.2(5) . .
O1' P1 O2 68.8(12) . .
O4' P1 O2 67.5(11) . .
O3' P1 O2 177.5(11) . .
O4 P1 O2 110.3(5) . .
O1 P1 O2 109.9(5) . .
O1' P1 O3 74.2(13) . .
O4' P1 O3 75.3(11) . .
O3' P1 O3 72.3(11) . .
O4 P1 O3 108.5(5) . .
O1 P1 O3 108.4(5) . .
O2 P1 O3 108.5(5) . .
O1' P1 O2' 107.2(16) . .
O4' P1 O2' 104.3(15) . .
O3' P1 O2' 106.5(14) . .
O4 P1 O2' 70.0(11) . .
O1 P1 O2' 72.0(11) . .
O2 P1 O2' 72.6(11) . .
O3 P1 O2' 178.5(11) . .
O5 Mo1 O11 104.2(4) . .
O5 Mo1 O10 102.4(4) . .
O11 Mo1 O10 96.2(4) . .
O5 Mo1 O8 97.9(4) . .
O11 Mo1 O8 155.9(4) . .
O10 Mo1 O8 88.3(4) . .
O5 Mo1 O12 100.5(4) . .
O11 Mo1 O12 86.1(3) . .
O10 Mo1 O12 155.7(4) . .
O8 Mo1 O12 80.5(4) . .
O5 Mo1 O1 166.6(4) . .
O11 Mo1 O1 88.8(4) . .
O10 Mo1 O1 72.1(3) . .
O8 Mo1 O1 70.0(4) . .
O12 Mo1 O1 83.8(3) . .
O5 Mo1 O1' 152.5(8) . .
O11 Mo1 O1' 58.1(7) . .
O10 Mo1 O1' 100.5(8) . .
O8 Mo1 O1' 97.8(7) . .
O12 Mo1 O1' 60.3(8) . .
O1 Mo1 O1' 39.7(7) . .
O6 Mo2 O13 104.0(5) . .
O6 Mo2 O8 100.5(4) . .
O13 Mo2 O8 97.2(4) . .
O6 Mo2 O14 103.0(4) . .
O13 Mo2 O14 87.8(3) . .
O8 Mo2 O14 154.0(4) . .
O6 Mo2 O9 99.4(4) . .
O13 Mo2 O9 155.5(4) . .
O8 Mo2 O9 85.3(4) . .
O14 Mo2 O9 80.0(4) . .
O6 Mo2 O1 165.7(4) . .
O13 Mo2 O1 88.7(4) . .
O8 Mo2 O1 71.0(3) . .
O14 Mo2 O1 83.6(4) . .
O9 Mo2 O1 68.9(3) . .
O6 Mo2 O3' 151.3(7) . .
O13 Mo2 O3' 60.4(7) . .
O8 Mo2 O3' 105.2(6) . .
O14 Mo2 O3' 55.5(6) . .
O9 Mo2 O3' 95.3(7) . .
O1 Mo2 O3' 42.0(6) . .
O7 Mo3 O15 104.0(4) . .
O7 Mo3 O9 102.2(5) . .
O15 Mo3 O9 98.5(4) . .
O7 Mo3 O16 101.8(5) . .
O15 Mo3 O16 85.5(4) . .
O9 Mo3 O16 153.9(4) . .
O7 Mo3 O10 99.9(4) . .
O15 Mo3 O10 153.6(4) . .
O9 Mo3 O10 87.0(4) . .
O16 Mo3 O10 78.8(4) . .
O7 Mo3 O2' 148.5(8) . .
O15 Mo3 O2' 56.1(8) . .
O9 Mo3 O2' 104.8(8) . .
O16 Mo3 O2' 56.4(8) . .
O10 Mo3 O2' 97.5(7) . .
O7 Mo3 O1 166.4(4) . .
O15 Mo3 O1 89.0(4) . .
O9 Mo3 O1 71.5(4) . .
O16 Mo3 O1 82.9(4) . .
O10 Mo3 O1 68.2(3) . .
O2' Mo3 O1 43.8(8) . .
O17 Mo4 O29 103.8(4) . .
O17 Mo4 O18 103.2(4) . .
O29 Mo4 O18 95.2(4) . .
O17 Mo4 O28 101.2(4) . .
O29 Mo4 O28 87.8(3) . .
O18 Mo4 O28 153.9(4) . .
O17 Mo4 O11 100.5(4) . .
O29 Mo4 O11 154.7(4) . .
O18 Mo4 O11 85.9(3) . .
O28 Mo4 O11 80.7(4) . .
O17 Mo4 O2 168.7(4) . .
O29 Mo4 O2 70.6(4) . .
O18 Mo4 O2 87.3(4) . .
O28 Mo4 O2 69.2(3) . .
O11 Mo4 O2 84.3(3) . .
O17 Mo4 O1' 150.0(8) . .
O29 Mo4 O1' 102.7(7) . .
O18 Mo4 O1' 60.3(8) . .
O28 Mo4 O1' 93.7(8) . .
O11 Mo4 O1' 56.2(7) . .
O2 Mo4 O1' 40.2(7) . .
O19 Mo5 O12 103.3(4) . .
O19 Mo5 O20 100.6(4) . .
O12 Mo5 O20 97.3(4) . .
O19 Mo5 O18 101.7(4) . .
O12 Mo5 O18 88.6(3) . .
O20 Mo5 O18 154.9(4) . .
O19 Mo5 O30 97.5(4) . .
O12 Mo5 O30 158.4(4) . .
O20 Mo5 O30 84.5(3) . .
O18 Mo5 O30 81.4(3) . .
O19 Mo5 O3 164.9(4) . .
O12 Mo5 O3 90.5(4) . .
O20 Mo5 O3 71.1(3) . .
O18 Mo5 O3 84.5(3) . .
O30 Mo5 O3 69.6(3) . .
O21 Mo6 O22 104.5(4) . .
O21 Mo6 O31 100.1(4) . .
O22 Mo6 O31 97.8(4) . .
O21 Mo6 O13 102.5(4) . .
O22 Mo6 O13 86.6(3) . .
O31 Mo6 O13 155.1(4) . .
O21 Mo6 O20 97.1(4) . .
O22 Mo6 O20 157.0(4) . .
O31 Mo6 O20 86.0(3) . .
O13 Mo6 O20 80.9(3) . .
O21 Mo6 O3 164.0(4) . .
O22 Mo6 O3 90.4(4) . .
O31 Mo6 O3 71.5(3) . .
O13 Mo6 O3 84.0(4) . .
O20 Mo6 O3 69.2(3) . .
O23 Mo7 O24 100.9(4) . .
O23 Mo7 O14 104.0(4) . .
O24 Mo7 O14 96.0(4) . .
O23 Mo7 O32 100.1(4) . .
O24 Mo7 O32 88.6(3) . .
O14 Mo7 O32 154.1(4) . .
O23 Mo7 O22 103.1(4) . .
O24 Mo7 O22 155.0(4) . .
O14 Mo7 O22 85.1(3) . .
O32 Mo7 O22 80.4(3) . .
O23 Mo7 O3' 152.8(7) . .
O24 Mo7 O3' 101.4(7) . .
O14 Mo7 O3' 58.4(7) . .
O32 Mo7 O3' 95.7(7) . .
O22 Mo7 O3' 58.0(7) . .
O23 Mo7 O4 166.2(4) . .
O24 Mo7 O4 71.4(3) . .
O14 Mo7 O4 88.5(4) . .
O32 Mo7 O4 68.8(3) . .
O22 Mo7 O4 83.6(3) . .
O3' Mo7 O4 40.4(7) . .
O25 Mo8 O26 105.4(5) . .
O25 Mo8 O33 103.5(4) . .
O26 Mo8 O33 96.9(4) . .
O25 Mo8 O15 100.9(4) . .
O26 Mo8 O15 86.9(4) . .
O33 Mo8 O15 153.3(4) . .
O25 Mo8 O24 99.1(4) . .
O26 Mo8 O24 153.7(4) . .
O33 Mo8 O24 86.5(3) . .
O15 Mo8 O24 79.0(3) . .
O25 Mo8 O2' 149.0(8) . .
O26 Mo8 O2' 57.6(8) . .
O33 Mo8 O2' 104.2(8) . .
O15 Mo8 O2' 55.9(7) . .
O24 Mo8 O2' 96.2(8) . .
O25 Mo8 O4 165.8(4) . .
O26 Mo8 O4 88.3(4) . .
O33 Mo8 O4 70.3(3) . .
O15 Mo8 O4 83.5(4) . .
O24 Mo8 O4 68.2(3) . .
O2' Mo8 O4 43.3(8) . .
O27 Mo9 O16 106.0(4) . .
O27 Mo9 O28 101.9(4) . .
O16 Mo9 O28 96.8(4) . .
O27 Mo9 O26 102.8(4) . .
O16 Mo9 O26 86.5(4) . .
O28 Mo9 O26 153.1(4) . .
O27 Mo9 O34 98.0(4) . .
O16 Mo9 O34 154.3(4) . .
O28 Mo9 O34 87.0(4) . .
O26 Mo9 O34 79.2(4) . .
O27 Mo9 O2' 150.4(8) . .
O16 Mo9 O2' 58.0(7) . .
O28 Mo9 O2' 104.7(8) . .
O26 Mo9 O2' 54.9(8) . .
O34 Mo9 O2' 96.4(7) . .
O27 Mo9 O2 163.3(3) . .
O16 Mo9 O2 89.8(4) . .
O28 Mo9 O2 70.5(3) . .
O26 Mo9 O2 82.9(4) . .
O34 Mo9 O2 67.4(3) . .
O2' Mo9 O2 44.4(8) . .
O38 Mo10 O34 102.4(5) . .
O38 Mo10 O37 103.4(4) . .
O34 Mo10 O37 96.7(4) . .
O38 Mo10 O35 101.5(4) . .
O34 Mo10 O35 154.4(4) . .
O37 Mo10 O35 86.5(3) . .
O38 Mo10 O29 98.2(4) . .
O34 Mo10 O29 87.3(3) . .
O37 Mo10 O29 156.6(4) . .
O35 Mo10 O29 80.4(3) . .
O38 Mo10 O2 165.4(4) . .
O34 Mo10 O2 71.4(4) . .
O37 Mo10 O2 90.6(3) . .
O35 Mo10 O2 83.2(3) . .
O29 Mo10 O2 68.9(3) . .
O38 Mo10 O4' 152.7(7) . .
O34 Mo10 O4' 100.3(7) . .
O37 Mo10 O4' 58.8(7) . .
O35 Mo10 O4' 59.8(7) . .
O29 Mo10 O4' 97.8(7) . .
O2 Mo10 O4' 40.6(6) . .
O39 Mo11 O35 103.9(4) . .
O39 Mo11 O30 101.1(4) . .
O35 Mo11 O30 97.5(4) . .
O39 Mo11 O36 101.9(4) . .
O35 Mo11 O36 86.1(3) . .
O30 Mo11 O36 155.1(4) . .
O39 Mo11 O31 99.6(4) . .
O35 Mo11 O31 154.6(4) . .
O30 Mo11 O31 87.4(4) . .
O36 Mo11 O31 79.6(4) . .
O39 Mo11 O3 166.3(3) . .
O35 Mo11 O3 89.0(4) . .
O30 Mo11 O3 72.1(3) . .
O36 Mo11 O3 83.4(3) . .
O31 Mo11 O3 68.7(3) . .
O40 Mo12 O36 104.7(5) . .
O40 Mo12 O32 101.6(4) . .
O36 Mo12 O32 96.4(4) . .
O40 Mo12 O33 100.1(4) . .
O36 Mo12 O33 154.1(4) . .
O32 Mo12 O33 85.9(3) . .
O40 Mo12 O37 102.3(4) . .
O36 Mo12 O37 86.9(3) . .
O32 Mo12 O37 154.2(4) . .
O33 Mo12 O37 80.5(3) . .
O40 Mo12 O4 165.8(4) . .
O36 Mo12 O4 88.1(4) . .
O32 Mo12 O4 70.3(3) . .
O33 Mo12 O4 68.3(3) . .
O37 Mo12 O4 84.3(3) . .
O40 Mo12 O4' 153.0(7) . .
O36 Mo12 O4' 61.2(7) . .
O32 Mo12 O4' 102.8(7) . .
O33 Mo12 O4' 93.1(7) . .
O37 Mo12 O4' 56.6(7) . .
O4 Mo12 O4' 40.2(6) . .
N10 Ag1 N1 160.8(3) . .
N10 Ag1 N5 120.1(3) . .
N1 Ag1 N5 77.7(3) . .
N21 Ag2 N6 138.4(3) . .
N21 Ag2 N9 98.8(3) . .
N6 Ag2 N9 122.6(3) . .
N21 Ag2 O39 105.4(3) . .
N6 Ag2 O39 82.8(3) . .
N9 Ag2 O39 77.1(3) . .
N13 Ag3 N19 126.9(3) . 8_755
N13 Ag3 N22 110.0(3) . .
N19 Ag3 N22 120.8(3) 8_755 .
N13 Ag3 O39 103.1(3) . .
N19 Ag3 O39 82.1(3) 8_755 .
N22 Ag3 O39 101.5(3) . .
C5 S1 C7 99.0(5) . .
C1 S2 C3 102.6(5) . .
P1 O1 Mo1 127.0(5) . .
P1 O1 Mo2 124.3(5) . .
Mo1 O1 Mo2 90.5(3) . .
P1 O1 Mo3 123.7(5) . .
Mo1 O1 Mo3 90.6(3) . .
Mo2 O1 Mo3 89.9(3) . .
P1 O2 Mo10 126.1(5) . .
P1 O2 Mo4 125.6(5) . .
Mo10 O2 Mo4 91.1(3) . .
P1 O2 Mo9 123.3(5) . .
Mo10 O2 Mo9 90.3(3) . .
Mo4 O2 Mo9 89.6(3) . .
P1 O3 Mo6 124.5(5) . .
P1 O3 Mo5 123.6(4) . .
Mo6 O3 Mo5 92.4(3) . .
P1 O3 Mo11 124.3(5) . .
Mo6 O3 Mo11 91.3(3) . .
Mo5 O3 Mo11 91.1(3) . .
P1 O4 Mo7 125.7(5) . .
P1 O4 Mo12 125.5(5) . .
Mo7 O4 Mo12 90.7(3) . .
P1 O4 Mo8 123.8(5) . .
Mo7 O4 Mo8 90.0(3) . .
Mo12 O4 Mo8 90.4(3) . .
P1 O1' Mo1 126.1(16) . .
P1 O1' Mo4 124.7(17) . .
Mo1 O1' Mo4 94.5(9) . .
P1 O2' Mo8 122.4(15) . .
P1 O2' Mo3 120.1(16) . .
Mo8 O2' Mo3 96.8(11) . .
P1 O2' Mo9 119.1(15) . .
Mo8 O2' Mo9 96.8(11) . .
Mo3 O2' Mo9 95.9(11) . .
P1 O3' Mo7 126.2(15) . .
P1 O3' Mo2 121.1(13) . .
Mo7 O3' Mo2 95.0(9) . .
P1 O4' Mo10 125.7(15) . .
P1 O4' Mo12 125.2(14) . .
Mo10 O4' Mo12 96.3(9) . .
Mo2 O8 Mo1 128.4(5) . .
Mo3 O9 Mo2 129.7(5) . .
Mo1 O10 Mo3 128.7(5) . .
Mo1 O11 Mo4 149.5(5) . .
Mo5 O12 Mo1 145.9(5) . .
Mo2 O13 Mo6 147.3(5) . .
Mo7 O14 Mo2 148.9(5) . .
Mo3 O15 Mo8 149.6(5) . .
Mo9 O16 Mo3 148.6(5) . .
Mo4 O18 Mo5 148.6(5) . .
Mo5 O20 Mo6 127.3(5) . .
Mo6 O22 Mo7 148.6(5) . .
Mo7 O24 Mo8 130.1(5) . .
Mo8 O26 Mo9 148.6(5) . .
Mo9 O28 Mo4 130.6(5) . .
Mo4 O29 Mo10 129.2(5) . .
Mo11 O30 Mo5 127.2(5) . .
Mo6 O31 Mo11 128.4(5) . .
Mo12 O32 Mo7 130.1(5) . .
Mo8 O33 Mo12 131.1(5) . .
Mo10 O34 Mo9 130.8(5) . .
Mo11 O35 Mo10 149.2(5) . .
Mo12 O36 Mo11 149.1(5) . .
Mo10 O37 Mo12 146.1(5) . .
Mo11 O39 Ag3 118.8(3) . .
Mo11 O39 Ag2 143.9(4) . .
Ag3 O39 Ag2 87.5(2) . .
C1 N1 N2 106.8(9) . .
C1 N1 Ag1 137.1(8) . .
N2 N1 Ag1 115.6(7) . .
N3 N2 N1 109.7(9) . .
N2 N3 N4 107.0(9) . .
C1 N4 N3 108.3(9) . .
C1 N4 C2 130.4(9) . .
N3 N4 C2 121.3(9) . .
C3 N5 N6 105.3(9) . .
C3 N5 Ag1 134.3(7) . .
N6 N5 Ag1 120.0(7) . .
N7 N6 N5 112.7(10) . .
N7 N6 Ag2 130.4(8) . .
N5 N6 Ag2 116.7(8) . .
N6 N7 N8 105.2(10) . .
C3 N8 N7 108.6(10) . .
C3 N8 C4 130.4(11) . .
N7 N8 C4 120.9(11) . .
C5 N9 N10 105.0(9) . .
C5 N9 Ag2 129.8(7) . .
N10 N9 Ag2 110.7(6) . .
N11 N10 N9 112.5(9) . .
N11 N10 Ag1 125.4(7) . .
N9 N10 Ag1 121.6(7) . .
N10 N11 N12 104.7(9) . .
C5 N12 N11 109.9(9) . .
C5 N12 C6 130.8(9) . .
N11 N12 C6 119.3(9) . .
C7 N13 N14 106.0(8) . .
C7 N13 Ag3 129.7(7) . .
N14 N13 Ag3 123.0(6) . .
N15 N14 N13 110.3(9) . .
N14 N15 N16 107.1(8) . .
C7 N16 N15 108.2(9) . .
C7 N16 C8 131.4(10) . .
N15 N16 C8 120.3(9) . .
C9 N17 N18 105.1(8) . .
N19 N18 N17 110.5(8) . .
N18 N19 N20 107.1(8) . .
N18 N19 Ag3 123.2(6) . 8_765
N20 N19 Ag3 125.7(6) . 8_765
C9 N20 N19 107.2(8) . .
C9 N20 C10 131.5(9) . .
N19 N20 C10 121.3(8) . .
C11 N21 N22 105.5(8) . .
C11 N21 Ag2 135.5(7) . .
N22 N21 Ag2 119.0(6) . .
N23 N22 N21 111.7(9) . .
N23 N22 Ag3 124.9(7) . .
N21 N22 Ag3 121.8(7) . .
N22 N23 N24 105.1(9) . .
N23 N24 C11 110.1(9) . .
N23 N24 C12 119.5(10) . .
C11 N24 C12 130.4(10) . .
N1 C1 N4 108.3(10) . .
N1 C1 S2 134.3(9) . .
N4 C1 S2 117.1(8) . .
N5 C3 N8 108.2(10) . .
N5 C3 S2 131.7(9) . .
N8 C3 S2 120.1(8) . .
N12 C5 N9 107.8(9) . .
N12 C5 S1 125.1(8) . .
N9 C5 S1 126.6(8) . .
N13 C7 N16 108.4(9) . .
N13 C7 S1 124.9(7) . .
N16 C7 S1 126.3(8) . .
N17 C9 N20 110.1(9) . .
N17 C9 S3 128.3(8) . .
N20 C9 S3 121.6(8) . .
N21 C11 N24 107.6(9) . .
N21 C11 S3 125.8(9) . .
N24 C11 S3 126.3(8) . .
C11 S3 C9 97.1(5) . .

loop_
_geom_bond_atom_site_label_1
_geom_bond_atom_site_label_2
_geom_bond_distance
_geom_bond_site_symmetry_2
P1 O1' 1.48(3) .
P1 O4' 1.51(3) .
P1 O3' 1.52(3) .
P1 O4 1.522(9) .
P1 O1 1.524(9) .
P1 O2 1.527(9) .
P1 O3 1.568(9) .
P1 O2' 1.62(3) .
Mo1 O5 1.671(7) .
Mo1 O11 1.809(8) .
Mo1 O10 1.848(8) .
Mo1 O8 1.994(8) .
Mo1 O12 2.004(8) .
Mo1 O1 2.423(9) .
Mo1 O1' 2.47(3) .
Mo2 O6 1.652(8) .
Mo2 O13 1.808(8) .
Mo2 O8 1.860(9) .
Mo2 O14 1.961(8) .
Mo2 O9 2.039(9) .
Mo2 O1 2.462(9) .
Mo2 O3' 2.52(3) .
Mo3 O7 1.664(8) .
Mo3 O15 1.803(8) .
Mo3 O9 1.818(9) .
Mo3 O16 2.001(8) .
Mo3 O10 2.022(8) .
Mo3 O2' 2.47(3) .
Mo3 O1 2.484(9) .
Mo4 O17 1.659(8) .
Mo4 O29 1.840(8) .
Mo4 O18 1.847(8) .
Mo4 O28 1.971(8) .
Mo4 O11 1.975(8) .
Mo4 O2 2.449(9) .
Mo4 O1' 2.50(3) .
Mo5 O19 1.671(7) .
Mo5 O12 1.808(8) .
Mo5 O20 1.879(8) .
Mo5 O18 1.922(8) .
Mo5 O30 2.037(8) .
Mo5 O3 2.432(8) .
Mo6 O21 1.663(8) .
Mo6 O22 1.795(8) .
Mo6 O31 1.854(8) .
Mo6 O13 1.974(8) .
Mo6 O20 2.030(8) .
Mo6 O3 2.419(9) .
Mo7 O23 1.657(8) .
Mo7 O24 1.824(8) .
Mo7 O14 1.828(8) .
Mo7 O32 1.991(8) .
Mo7 O22 2.002(8) .
Mo7 O3' 2.43(3) .
Mo7 O4 2.438(9) .
Mo8 O25 1.669(7) .
Mo8 O26 1.800(9) .
Mo8 O33 1.837(8) .
Mo8 O15 1.973(8) .
Mo8 O24 2.001(8) .
Mo8 O2' 2.41(3) .
Mo8 O4 2.470(9) .
Mo9 O27 1.669(7) .
Mo9 O16 1.801(9) .
Mo9 O28 1.844(9) .
Mo9 O26 1.985(9) .
Mo9 O34 2.008(9) .
Mo9 O2' 2.47(3) .
Mo9 O2 2.470(9) .
Mo10 O38 1.671(8) .
Mo10 O34 1.804(8) .
Mo10 O37 1.822(8) .
Mo10 O35 1.991(8) .
Mo10 O29 2.008(8) .
Mo10 O2 2.421(9) .
Mo10 O4' 2.44(3) .
Mo11 O39 1.683(7) .
Mo11 O35 1.807(8) .
Mo11 O30 1.849(9) .
Mo11 O36 1.982(8) .
Mo11 O31 2.009(8) .
Mo11 O3 2.445(8) .
Mo12 O40 1.661(8) .
Mo12 O36 1.812(8) .
Mo12 O32 1.850(8) .
Mo12 O33 2.004(8) .
Mo12 O37 2.006(8) .
Mo12 O4 2.458(9) .
Mo12 O4' 2.47(3) .
Ag1 N10 2.215(9) .
Ag1 N1 2.251(9) .
Ag1 N5 2.434(10) .
Ag2 N21 2.206(8) .
Ag2 N6 2.236(10) .
Ag2 N9 2.468(9) .
Ag2 O39 2.669(7) .
Ag3 N13 2.216(8) .
Ag3 N19 2.257(9) 8_755
Ag3 N22 2.297(9) .
Ag3 O39 2.642(7) .
S1 C5 1.760(11) .
S1 C7 1.764(10) .
S2 C1 1.732(11) .
S2 C3 1.735(11) .
N1 C1 1.311(14) .
N1 N2 1.372(13) .
N2 N3 1.281(13) .
N3 N4 1.363(12) .
N4 C1 1.331(14) .
N4 C2 1.457(13) .
N5 C3 1.313(14) .
N5 N6 1.350(13) .
N6 N7 1.272(15) .
N7 N8 1.357(14) .
N8 C3 1.338(14) .
N8 C4 1.462(19) .
N9 C5 1.330(13) .
N9 N10 1.349(13) .
N10 N11 1.289(13) .
N11 N12 1.346(12) .
N12 C5 1.328(13) .
N12 C6 1.471(14) .
N13 C7 1.328(13) .
N13 N14 1.367(12) .
N14 N15 1.286(13) .
N15 N16 1.355(13) .
N16 C7 1.334(13) .
N16 C8 1.458(15) .
N17 C9 1.312(13) .
N17 N18 1.366(12) .
N18 N19 1.288(12) .
N19 N20 1.354(12) .
N19 Ag3 2.257(9) 8_765
N20 C9 1.331(13) .
N20 C10 1.473(13) .
N21 C11 1.329(13) .
N21 N22 1.349(12) .
N22 N23 1.318(12) .
N23 N24 1.325(13) .
N24 C11 1.350(15) .
N24 C12 1.458(15) .
C9 S3 1.765(10) .
C11 S3 1.736(11) .
